data_4125914
loop_
_publ_author_name
'Xu, Yan'
'Young, Michael C.'
'Dong, Guangbin'

_publ_section_title
;
 Catalytic Coupling between Unactivated Aliphatic C-H Bonds and Alkynes
 via a Metal-Hydride Pathway.
;
_journal_name_full 'Journal of the American Chemical Society'
_journal_paper_doi 10.1021/jacs.7b02020
_journal_year 2017
_chemical_formula_moiety 'C19 H31 Cl Ir N3'
_chemical_formula_sum 'C19 H31 Cl Ir N3'
_chemical_formula_weight 529.12
_space_group_crystal_system monoclinic
_space_group_IT_number 14
_space_group_name_Hall '-P 2ybc'
_space_group_name_H-M_alt 'P 1 21/c 1'
_symmetry_space_group_name_Hall '-P 2ybc'
_symmetry_space_group_name_H-M 'P 1 21/c 1'
_atom_sites_solution_hydrogens mixed
_audit_creation_method SHELXL-2014/7
_cell_angle_alpha 90
_cell_angle_beta 98.032(9)
_cell_angle_gamma 90
_cell_formula_units_Z 4
_cell_length_a 13.242(6)
_cell_length_b 11.996(6)
_cell_length_c 12.795(6)
_cell_measurement_reflns_used 3896
_cell_measurement_temperature 100(2)
_cell_measurement_theta_max 32.0117
_cell_measurement_theta_min 1.5534
_cell_volume 2012.6(17)
_computing_structure_refinement 'SHELXL-2014/7 (Sheldrick, 2014)'
_diffrn_ambient_temperature 100(2)
_diffrn_detector_area_resol_mean 13.6612
_diffrn_measured_fraction_theta_full 1.000
_diffrn_measured_fraction_theta_max 0.994
_diffrn_measurement_device_type 'Mercury2 (2x2 bin mode)'
_diffrn_measurement_method dtprofit.ref
_diffrn_radiation_type MoK\a
_diffrn_radiation_wavelength 0.71073
_diffrn_reflns_av_R_equivalents 0.0518
_diffrn_reflns_av_unetI/netI 0.0670
_diffrn_reflns_Laue_measured_fraction_full 1.000
_diffrn_reflns_Laue_measured_fraction_max 0.994
_diffrn_reflns_limit_h_max 17
_diffrn_reflns_limit_h_min -17
_diffrn_reflns_limit_k_max 15
_diffrn_reflns_limit_k_min -15
_diffrn_reflns_limit_l_max 16
_diffrn_reflns_limit_l_min -11
_diffrn_reflns_number 12773
_diffrn_reflns_point_group_measured_fraction_full 1.000
_diffrn_reflns_point_group_measured_fraction_max 0.994
_diffrn_reflns_theta_full 25.242
_diffrn_reflns_theta_max 27.500
_diffrn_reflns_theta_min 2.301
_diffrn_source 'Sealed Tube'
_exptl_absorpt_coefficient_mu 6.772
_exptl_absorpt_correction_T_max 1.0000
_exptl_absorpt_correction_T_min 0.7021
_exptl_absorpt_correction_type multi-scan
_exptl_absorpt_process_details 'R. H. Blessing, Acta Crystallogr., Sect A 1995, 51, 33-38.'
_exptl_crystal_colour yellow
_exptl_crystal_density_diffrn 1.746
_exptl_crystal_description Plates
_exptl_crystal_F_000 1040
_exptl_crystal_size_max 0.150
_exptl_crystal_size_mid 0.100
_exptl_crystal_size_min 0.040
_refine_diff_density_max 2.102
_refine_diff_density_min -1.684
_refine_diff_density_rms 0.175
_refine_ls_extinction_method none
_refine_ls_goodness_of_fit_ref 1.030
_refine_ls_hydrogen_treatment mixed
_refine_ls_matrix_type full
_refine_ls_number_parameters 228
_refine_ls_number_reflns 4605
_refine_ls_number_restraints 0
_refine_ls_restrained_S_all 1.030
_refine_ls_R_factor_all 0.0500
_refine_ls_R_factor_gt 0.0382
_refine_ls_shift/su_max 0.055
_refine_ls_shift/su_mean 0.003
_refine_ls_structure_factor_coef Fsqd
_refine_ls_weighting_details 'w=1/[\s^2^(Fo^2^)+(0.0312P)^2^+3.1012P] where P=(Fo^2^+2Fc^2^)/3'
_refine_ls_weighting_scheme calc
_refine_ls_wR_factor_gt 0.0827
_refine_ls_wR_factor_ref 0.0908
_reflns_Friedel_coverage 0.000
_reflns_number_gt 3846
_reflns_number_total 4605
_reflns_threshold_expression 'I > 2\s(I)'
_cod_data_source_file ja7b02020_si_002.cif
_cod_data_source_block shelx
_cod_depositor_comments
;
The following automatic conversions were performed:

'_exptl_absorpt_correction_type' value 'Multi-scan' changed to
'multi-scan' according to
/home/data/users/saulius/crontab/automatic-downloads/rss-feeds/ACS/lib/dictionaries/cif_core.dic
dictionary named 'cif_core.dic' version 2.4.2 from 2011-04-26.

Automatic conversion script
Id: cif_fix_values 4973 2017-02-22 13:04:09Z antanas 

2020-09-02
Z value and formula fixed to values more according to usual
chemical conventions.                 miguel
;
_cod_original_formula_weight 264.56
_cod_original_formula_moiety C9.50H15.50Cl0.50Ir0.50N1.50
_cod_original_formula_units_Z 8
_cod_original_formula_sum 'C9.50 H15.50 Cl0.50 Ir0.50 N1.50'
_cod_database_code 4125914
_shelx_shelxl_version_number 2014/7
_shelx_space_group_comment
;
The symmetry employed for this shelxl refinement is uniquely defined
by the following loop, which should always be used as a source of
symmetry information in preference to the above space-group names.
They are only intended as comments.
;
_shelx_estimated_absorpt_t_min 0.430
_shelx_estimated_absorpt_t_max 0.773

loop_
_space_group_symop_operation_xyz
'x, y, z'
'-x, y+1/2, -z+1/2'
'-x, -y, -z'
'x, -y-1/2, z-1/2'

loop_
_atom_site_label
_atom_site_type_symbol
_atom_site_fract_x
_atom_site_fract_y
_atom_site_fract_z
_atom_site_U_iso_or_equiv
_atom_site_adp_type
_atom_site_occupancy
_atom_site_site_symmetry_order
_atom_site_calc_flag
_atom_site_refinement_flags_posn
_atom_site_refinement_flags_adp
C1 C 0.3574(5) 0.7182(5) 0.0932(5) 0.0265(13) Uani 1 1 d . .
H1 H 0.3285 0.7013 0.1553 0.032 Uiso 1 1 calc R U
C2 C 0.4052(5) 0.6347(5) 0.0460(5) 0.0284(14) Uani 1 1 d . .
H2 H 0.4089 0.5615 0.0746 0.034 Uiso 1 1 calc R U
C3 C 0.4480(5) 0.6589(5) -0.0445(5) 0.0297(14) Uani 1 1 d . .
H3 H 0.4800 0.6016 -0.0794 0.036 Uiso 1 1 calc R U
C4 C 0.4442(5) 0.7647(5) -0.0832(5) 0.0263(13) Uani 1 1 d . .
H4 H 0.4751 0.7832 -0.1435 0.032 Uiso 1 1 calc R U
C5 C 0.3930(4) 0.8458(5) -0.0312(4) 0.0225(12) Uani 1 1 d . .
C6 C 0.3555(5) 1.1720(5) -0.1472(5) 0.0318(15) Uani 1 1 d . .
H6A H 0.4301 1.1658 -0.1367 0.048 Uiso 1 1 calc R U
H6B H 0.3360 1.2504 -0.1580 0.048 Uiso 1 1 calc R U
H6C H 0.3273 1.1285 -0.2092 0.048 Uiso 1 1 calc R U
C7 C 0.3146(4) 1.1281(5) -0.0516(5) 0.0242(12) Uani 1 1 d . .
C8 C 0.2411(4) 1.1921(5) 0.0051(4) 0.0232(12) Uani 1 1 d . .
C9 C 0.1371(5) 1.1835(6) -0.0669(5) 0.0354(16) Uani 1 1 d . .
H9A H 0.1430 1.2160 -0.1360 0.053 Uiso 1 1 calc R U
H9B H 0.0852 1.2240 -0.0345 0.053 Uiso 1 1 calc R U
H9C H 0.1173 1.1050 -0.0756 0.053 Uiso 1 1 calc R U
C10 C 0.2697(5) 1.3155(5) 0.0220(6) 0.0347(16) Uani 1 1 d . .
H10A H 0.3368 1.3213 0.0651 0.052 Uiso 1 1 calc R U
H10B H 0.2186 1.3528 0.0582 0.052 Uiso 1 1 calc R U
H10C H 0.2720 1.3512 -0.0465 0.052 Uiso 1 1 calc R U
C11 C 0.2350(4) 1.1361(5) 0.1131(5) 0.0241(13) Uani 1 1 d . .
H11A H 0.1646 1.1427 0.1302 0.029 Uiso 1 1 calc R U
H11B H 0.2811 1.1753 0.1687 0.029 Uiso 1 1 calc R U
C12 C 0.2311(4) 0.8616(5) 0.2324(4) 0.0245(13) Uani 1 1 d . .
H12 H 0.3001 0.8393 0.2332 0.029 Uiso 1 1 calc R U
C13 C 0.1473(4) 0.7771(5) 0.2011(5) 0.0242(13) Uani 1 1 d . .
H13A H 0.1668 0.7276 0.1453 0.029 Uiso 1 1 calc R U
H13B H 0.0835 0.8161 0.1724 0.029 Uiso 1 1 calc R U
C14 C 0.1294(5) 0.7073(5) 0.2973(5) 0.0310(14) Uani 1 1 d . .
H14A H 0.1892 0.6584 0.3169 0.037 Uiso 1 1 calc R U
H14B H 0.0694 0.6587 0.2770 0.037 Uiso 1 1 calc R U
C15 C 0.1115(5) 0.7760(6) 0.3952(5) 0.0361(16) Uani 1 1 d . .
H15A H 0.0943 0.7238 0.4499 0.043 Uiso 1 1 calc R U
H15B H 0.1764 0.8131 0.4235 0.043 Uiso 1 1 calc R U
C16 C 0.0279(5) 0.8650(6) 0.3776(6) 0.0364(16) Uani 1 1 d . .
H16A H -0.0192 0.8447 0.3134 0.044 Uiso 1 1 calc R U
H16B H -0.0115 0.8619 0.4378 0.044 Uiso 1 1 calc R U
C17 C 0.0612(5) 0.9842(6) 0.3656(5) 0.0311(15) Uani 1 1 d . .
H17A H 0.1138 1.0020 0.4261 0.037 Uiso 1 1 calc R U
H17B H 0.0019 1.0331 0.3710 0.037 Uiso 1 1 calc R U
C18 C 0.1041(5) 1.0152(5) 0.2640(5) 0.0274(14) Uani 1 1 d . .
H18A H 0.0578 0.9859 0.2027 0.033 Uiso 1 1 calc R U
H18B H 0.1054 1.0974 0.2576 0.033 Uiso 1 1 calc R U
C19 C 0.2107(5) 0.9703(5) 0.2600(5) 0.0218(12) Uani 1 1 d . .
H19 H 0.2667 1.0196 0.2773 0.026 Uiso 1 1 calc R U
Ir1 Ir 0.27546(2) 0.96875(2) 0.11169(2) 0.01924(8) Uani 1 1 d . .
N1 N 0.3493(3) 0.8242(4) 0.0554(4) 0.0210(10) Uani 1 1 d . .
N2 N 0.3843(4) 0.9525(4) -0.0714(4) 0.0238(11) Uani 1 1 d . .
N3 N 0.3308(4) 1.0272(4) -0.0186(4) 0.0212(10) Uani 1 1 d . .
Cl1 Cl 0.44734(11) 1.01032(13) 0.22190(11) 0.0257(3) Uani 1 1 d . .
H5 H 0.159(5) 0.946(6) 0.036(6) 0.05(2) Uiso 1 1 d . .
H7 H 0.429(5) 0.977(5) -0.111(5) 0.032(19) Uiso 1 1 d . .

loop_
_atom_site_aniso_label
_atom_site_aniso_U_11
_atom_site_aniso_U_22
_atom_site_aniso_U_33
_atom_site_aniso_U_23
_atom_site_aniso_U_13
_atom_site_aniso_U_12
C1 0.029(3) 0.028(3) 0.022(3) -0.002(3) 0.001(3) 0.002(3)
C2 0.037(3) 0.016(3) 0.031(3) 0.000(3) 0.001(3) 0.008(3)
C3 0.029(3) 0.028(3) 0.031(3) -0.009(3) -0.001(3) 0.005(3)
C4 0.026(3) 0.028(3) 0.024(3) -0.008(3) 0.002(3) 0.007(3)
C5 0.020(3) 0.024(3) 0.021(3) -0.004(2) -0.004(2) 0.004(2)
C6 0.036(3) 0.030(4) 0.029(3) 0.005(3) 0.004(3) 0.004(3)
C7 0.025(3) 0.027(3) 0.021(3) 0.003(2) 0.001(2) 0.004(2)
C8 0.023(3) 0.026(3) 0.021(3) 0.000(2) 0.004(2) 0.005(2)
C9 0.026(3) 0.045(4) 0.034(4) -0.005(3) -0.002(3) 0.012(3)
C10 0.039(4) 0.023(3) 0.043(4) 0.002(3) 0.010(3) 0.010(3)
C11 0.026(3) 0.021(3) 0.027(3) 0.000(2) 0.009(3) 0.005(2)
C12 0.021(3) 0.028(3) 0.025(3) -0.003(3) 0.004(2) -0.003(2)
C13 0.023(3) 0.025(3) 0.023(3) -0.001(2) -0.001(2) 0.002(2)
C14 0.028(3) 0.030(3) 0.035(4) 0.002(3) 0.005(3) -0.003(3)
C15 0.048(4) 0.039(4) 0.023(3) 0.009(3) 0.011(3) -0.006(3)
C16 0.035(4) 0.042(4) 0.034(4) -0.003(3) 0.013(3) -0.001(3)
C17 0.031(3) 0.036(4) 0.028(4) -0.002(3) 0.012(3) -0.005(3)
C18 0.028(3) 0.023(3) 0.033(4) -0.003(3) 0.011(3) 0.003(3)
C19 0.023(3) 0.024(3) 0.021(3) 0.001(2) 0.010(2) -0.004(2)
Ir1 0.01873(12) 0.02048(13) 0.01880(13) -0.00090(9) 0.00365(9) 0.00184(8)
N1 0.016(2) 0.027(3) 0.019(2) -0.002(2) -0.0003(19) -0.0003(19)
N2 0.023(3) 0.025(3) 0.026(3) 0.001(2) 0.014(2) 0.007(2)
N3 0.018(2) 0.023(3) 0.022(3) -0.004(2) 0.001(2) 0.0031(19)
Cl1 0.0224(7) 0.0342(8) 0.0208(7) -0.0015(6) 0.0043(6) -0.0014(6)

loop_
_atom_type_symbol
_atom_type_description
_atom_type_scat_dispersion_real
_atom_type_scat_dispersion_imag
_atom_type_scat_source
C C 0.0033 0.0016 'International Tables Vol C Tables 4.2.6.8 and 6.1.1.4'
H H 0.0000 0.0000 'International Tables Vol C Tables 4.2.6.8 and 6.1.1.4'
Ir Ir -1.4442 7.9887 'International Tables Vol C Tables 4.2.6.8 and 6.1.1.4'
N N 0.0061 0.0033 'International Tables Vol C Tables 4.2.6.8 and 6.1.1.4'
Cl Cl 0.1484 0.1585 'International Tables Vol C Tables 4.2.6.8 and 6.1.1.4'
O O 0.0106 0.0060 'International Tables Vol C Tables 4.2.6.8 and 6.1.1.4'

loop_
_geom_angle_atom_site_label_1
_geom_angle_atom_site_label_2
_geom_angle_atom_site_label_3
_geom_angle
N1 C1 C2 123.0(6)
N1 C1 H1 118.5
C2 C1 H1 118.5
C1 C2 C3 118.8(6)
C1 C2 H2 120.6
C3 C2 H2 120.6
C4 C3 C2 119.9(6)
C4 C3 H3 120.0
C2 C3 H3 120.0
C3 C4 C5 118.1(6)
C3 C4 H4 121.0
C5 C4 H4 121.0
N1 C5 N2 117.6(5)
N1 C5 C4 123.2(6)
N2 C5 C4 119.1(5)
C7 C6 H6A 109.5
C7 C6 H6B 109.5
H6A C6 H6B 109.5
C7 C6 H6C 109.5
H6A C6 H6C 109.5
H6B C6 H6C 109.5
N3 C7 C6 122.2(5)
N3 C7 C8 114.3(5)
C6 C7 C8 123.1(5)
C7 C8 C10 113.4(5)
C7 C8 C11 109.1(5)
C10 C8 C11 109.6(5)
C7 C8 C9 105.1(5)
C10 C8 C9 109.2(5)
C11 C8 C9 110.3(5)
C8 C9 H9A 109.5
C8 C9 H9B 109.5
H9A C9 H9B 109.5
C8 C9 H9C 109.5
H9A C9 H9C 109.5
H9B C9 H9C 109.5
C8 C10 H10A 109.5
C8 C10 H10B 109.5
H10A C10 H10B 109.5
C8 C10 H10C 109.5
H10A C10 H10C 109.5
H10B C10 H10C 109.5
C8 C11 Ir1 111.5(4)
C8 C11 H11A 109.3
Ir1 C11 H11A 109.3
C8 C11 H11B 109.3
Ir1 C11 H11B 109.3
H11A C11 H11B 108.0
C19 C12 C13 122.3(5)
C19 C12 Ir1 72.7(3)
C13 C12 Ir1 118.2(4)
C19 C12 H12 118.8
C13 C12 H12 118.8
Ir1 C12 H12 79.5
C12 C13 C14 110.0(5)
C12 C13 H13A 109.7
C14 C13 H13A 109.7
C12 C13 H13B 109.7
C14 C13 H13B 109.7
H13A C13 H13B 108.2
C13 C14 C15 114.7(5)
C13 C14 H14A 108.6
C15 C14 H14A 108.6
C13 C14 H14B 108.6
C15 C14 H14B 108.6
H14A C14 H14B 107.6
C16 C15 C14 116.3(6)
C16 C15 H15A 108.2
C14 C15 H15A 108.2
C16 C15 H15B 108.2
C14 C15 H15B 108.2
H15A C15 H15B 107.4
C17 C16 C15 117.4(6)
C17 C16 H16A 108.0
C15 C16 H16A 108.0
C17 C16 H16B 108.0
C15 C16 H16B 108.0
H16A C16 H16B 107.2
C16 C17 C18 117.6(6)
C16 C17 H17A 107.9
C18 C17 H17A 107.9
C16 C17 H17B 107.9
C18 C17 H17B 107.9
H17A C17 H17B 107.2
C19 C18 C17 113.5(5)
C19 C18 H18A 108.9
C17 C18 H18A 108.9
C19 C18 H18B 108.9
C17 C18 H18B 108.9
H18A C18 H18B 107.7
C12 C19 C18 123.8(5)
C12 C19 Ir1 70.0(3)
C18 C19 Ir1 120.7(4)
C12 C19 H19 118.1
C18 C19 H19 118.1
Ir1 C19 H19 79.7
N3 Ir1 C11 78.3(2)
N3 Ir1 C12 163.3(2)
C11 Ir1 C12 118.3(2)
N3 Ir1 N1 76.86(18)
C11 Ir1 N1 155.0(2)
C12 Ir1 N1 86.6(2)
N3 Ir1 C19 159.4(2)
C11 Ir1 C19 81.5(2)
C12 Ir1 C19 37.3(2)
N1 Ir1 C19 123.07(19)
N3 Ir1 Cl1 89.40(14)
C11 Ir1 Cl1 91.02(17)
C12 Ir1 Cl1 91.82(16)
N1 Ir1 Cl1 86.05(13)
C19 Ir1 Cl1 86.93(17)
N3 Ir1 H5 89(2)
C11 Ir1 H5 87(2)
C12 Ir1 H5 90(2)
N1 Ir1 H5 95(2)
C19 Ir1 H5 94(2)
Cl1 Ir1 H5 178(2)
C5 N1 C1 116.9(5)
C5 N1 Ir1 112.7(4)
C1 N1 Ir1 130.4(4)
N3 N2 C5 116.3(5)
N3 N2 H7 120(4)
C5 N2 H7 120(4)
C7 N3 N2 121.6(5)
C7 N3 Ir1 121.9(4)
N2 N3 Ir1 116.5(4)

loop_
_geom_bond_atom_site_label_1
_geom_bond_atom_site_label_2
_geom_bond_distance
C1 N1 1.359(8)
C1 C2 1.370(8)
C1 H1 0.9500
C2 C3 1.390(9)
C2 H2 0.9500
C3 C4 1.361(9)
C3 H3 0.9500
C4 C5 1.405(8)
C4 H4 0.9500
C5 N1 1.345(7)
C5 N2 1.378(7)
C6 C7 1.501(8)
C6 H6A 0.9800
C6 H6B 0.9800
C6 H6C 0.9800
C7 N3 1.289(7)
C7 C8 1.504(8)
C8 C10 1.536(8)
C8 C11 1.548(8)
C8 C9 1.550(8)
C9 H9A 0.9800
C9 H9B 0.9800
C9 H9C 0.9800
C10 H10A 0.9800
C10 H10B 0.9800
C10 H10C 0.9800
C11 Ir1 2.079(6)
C11 H11A 0.9900
C11 H11B 0.9900
C12 C19 1.387(8)
C12 C13 1.516(8)
C12 Ir1 2.153(6)
C12 H12 0.9500
C13 C14 1.534(8)
C13 H13A 0.9900
C13 H13B 0.9900
C14 C15 1.545(9)
C14 H14A 0.9900
C14 H14B 0.9900
C15 C16 1.532(9)
C15 H15A 0.9900
C15 H15B 0.9900
C16 C17 1.510(9)
C16 H16A 0.9900
C16 H16B 0.9900
C17 C18 1.535(9)
C17 H17A 0.9900
C17 H17B 0.9900
C18 C19 1.519(8)
C18 H18A 0.9900
C18 H18B 0.9900
C19 Ir1 2.188(6)
C19 H19 0.9500
Ir1 N3 2.037(5)
Ir1 N1 2.163(5)
Ir1 Cl1 2.5536(18)
Ir1 H5 1.72(7)
N2 N3 1.378(6)
N2 H7 0.89(7)
